data_1570183
loop_
_publ_author_name
'Vainauskas, Jogirdas'
'Borchers, Tristan H.'
'Arhangelskis, Mihails'
'McCormick McPherson, Laura J'
'Spilfogel, Toni S.'
'Hamzehpoor, Ehsan'
'Topi&#x107;, Filip'
'Coles, Simon J.'
'Perepichka, Dmytro F.'
'Barrett, Christopher J.'
'Fri&#x161;&#x10d;i&#x107;, Tomislav'

_publ_section_title
;
 Halogen bonding with carbon: directional assembly of non-derivatised
 aromatic carbon systems into robust supramolecular ladder architectures.
;
_journal_issue 45
_journal_name_full 'Chemical science'
_journal_page_first 13031
_journal_page_last 13041
_journal_paper_doi 10.1039/d3sc04191c
_journal_volume 14
_journal_year 2023
_chemical_formula_moiety 'C12 F8 I2 N2, 0.5(C14 H10)'
_chemical_formula_sum 'C19 H5 F8 I2 N2'
_chemical_formula_weight 667.05
_space_group_crystal_system triclinic
_space_group_IT_number 2
_space_group_name_Hall '-P 1'
_space_group_name_H-M_alt 'P -1'
_atom_sites_solution_hydrogens geom
_atom_sites_solution_primary dual
_audit_creation_date 2021-12-09
_audit_creation_method
;
Olex2 1.3
(compiled 2020.11.12 svn.r5f609507 for OlexSys, GUI svn.r6408)
;
_audit_update_record
;
2023-04-25 deposited with the CCDC.	2023-10-09 downloaded from the CCDC.
;
_cell_angle_alpha 94.026(5)
_cell_angle_beta 97.548(5)
_cell_angle_gamma 105.520(6)
_cell_formula_units_Z 2
_cell_length_a 5.9146(8)
_cell_length_b 9.8631(14)
_cell_length_c 17.9820(18)
_cell_measurement_reflns_used 6472
_cell_measurement_temperature 298
_cell_measurement_theta_max 72.50
_cell_measurement_theta_min 4.69
_cell_volume 995.9(2)
_computing_cell_refinement 'Bruker SAINT'
_computing_data_collection 'Bruker APEX3'
_computing_data_reduction 'Bruker SAINT'
_computing_molecular_graphics 'Olex2 1.3 (Dolomanov et al., 2009)'
_computing_publication_material 'Olex2 1.3 (Dolomanov et al., 2009)'
_computing_structure_refinement 'SHELXL 2018/3 (Sheldrick, 2015)'
_computing_structure_solution 'SHELXT 2014/5 (Sheldrick, 2014)'
_diffrn_ambient_temperature 298
_diffrn_measured_fraction_theta_full 0.988
_diffrn_measured_fraction_theta_max 0.983
_diffrn_measurement_device_type 'Bruker D8 Venture, Dual, Cu at zero, PHOTON II'
_diffrn_measurement_method '\f and \w scans'
_diffrn_radiation_type CuK\a
_diffrn_radiation_wavelength 1.54178
_diffrn_reflns_av_R_equivalents 0.0711
_diffrn_reflns_av_unetI/netI 0.0645
_diffrn_reflns_Laue_measured_fraction_full 0.988
_diffrn_reflns_Laue_measured_fraction_max 0.983
_diffrn_reflns_limit_h_max 7
_diffrn_reflns_limit_h_min -7
_diffrn_reflns_limit_k_max 12
_diffrn_reflns_limit_k_min -12
_diffrn_reflns_limit_l_max 22
_diffrn_reflns_limit_l_min -22
_diffrn_reflns_number 14419
_diffrn_reflns_point_group_measured_fraction_full 0.988
_diffrn_reflns_point_group_measured_fraction_max 0.983
_diffrn_reflns_theta_full 67.679
_diffrn_reflns_theta_max 72.555
_diffrn_reflns_theta_min 2.494
_diffrn_source 'micro-focus sealed X-ray tube'
_diffrn_standards_number 0
_exptl_absorpt_coefficient_mu 25.594
_exptl_absorpt_correction_T_max 0.7536
_exptl_absorpt_correction_T_min 0.1479
_exptl_absorpt_correction_type multi-scan
_exptl_absorpt_process_details 'SADABS-2016/2 (Krause, Herbst-Irmer, Sheldrick & Stalke, 2015)'
_exptl_crystal_colour orange-red
_exptl_crystal_density_diffrn 2.224
_exptl_crystal_density_method 'not measured'
_exptl_crystal_description lath
_exptl_crystal_F_000 622
_exptl_crystal_recrystallization_method 'Re-crystallisation from solvent: DCM'
_exptl_crystal_size_max 0.330
_exptl_crystal_size_mid 0.150
_exptl_crystal_size_min 0.075
_refine_diff_density_max 1.090
_refine_diff_density_min -0.917
_refine_diff_density_rms 0.191
_refine_ls_extinction_coef 0.0030(5)
_refine_ls_extinction_expression Fc^*^=kFc[1+0.001xFc^2^\l^3^/sin(2\q)]^-1/4^
_refine_ls_extinction_method 'SHELXL-2018/3 (Sheldrick 2018)'
_refine_ls_goodness_of_fit_ref 1.073
_refine_ls_hydrogen_treatment constr
_refine_ls_matrix_type full
_refine_ls_number_parameters 281
_refine_ls_number_reflns 3908
_refine_ls_number_restraints 216
_refine_ls_restrained_S_all 1.046
_refine_ls_R_factor_all 0.1068
_refine_ls_R_factor_gt 0.0827
_refine_ls_shift/su_max 0.000
_refine_ls_shift/su_mean 0.000
_refine_ls_structure_factor_coef Fsqd
_refine_ls_weighting_details 'w=1/[\s^2^(Fo^2^)+(0.0716P)^2^+19.0170P] where P=(Fo^2^+2Fc^2^)/3'
_refine_ls_weighting_scheme calc
_refine_ls_wR_factor_gt 0.2207
_refine_ls_wR_factor_ref 0.2396
_reflns_Friedel_coverage 0.000
_reflns_number_gt 2884
_reflns_number_total 3908
_reflns_threshold_expression 'I > 2\s(I)'
_cod_data_source_file d3sc04191c3.cif
_cod_data_source_block JV15_transazo_anthracene_01_0m_a
_cod_depositor_comments 'Adding full bibliography for 1570178--1570188.cif.'
_cod_database_code 1570183
_shelx_shelxl_version_number 2018/3
_shelx_space_group_comment
;
The symmetry employed for this shelxl refinement is uniquely defined
by the following loop, which should always be used as a source of
symmetry information in preference to the above space-group names.
They are only intended as comments.
;
_olex2_refinement_description
;
1. Fixed Uiso
 At 1.2 times of:
  All C(H) groups
2. Rigid body (RIGU) restrains
 All non-hydrogen atoms
 with sigma for 1-2 distances of 0.004 and sigma for 1-3 distances of 0.004
3.a Aromatic/amide H refined with riding coordinates:
 C1B(H1B), C2B(H2B), C3B(H3B), C4B(H4B), C6B(H6B)
;
_olex2_submission_special_instructions 'No special instructions were received'

loop_
_space_group_symop_operation_xyz
'x, y, z'
'-x, -y, -z'

loop_
_atom_site_label
_atom_site_type_symbol
_atom_site_fract_x
_atom_site_fract_y
_atom_site_fract_z
_atom_site_U_iso_or_equiv
_atom_site_adp_type
_atom_site_occupancy
_atom_site_site_symmetry_order
_atom_site_calc_flag
_atom_site_refinement_flags_posn
_atom_site_refinement_flags_adp
_atom_site_refinement_flags_occupancy
_atom_site_disorder_assembly
_atom_site_disorder_group
I1A I 1.64357(19) 0.22097(13) 0.77197(5) 0.0745(5) Uani 1 1 d . . . . .
N2A N 0.911(3) 0.2145(16) 0.4319(7) 0.072(3) Uani 1 1 d . . . . .
I2A I 0.22054(17) 0.30312(13) 0.15289(5) 0.0724(5) Uani 1 1 d . . . . .
F1A F 1.2569(16) 0.3897(11) 0.7470(5) 0.072(2) Uani 1 1 d . . . . .
F2A F 0.9582(17) 0.4058(11) 0.6265(5) 0.077(3) Uani 1 1 d . . . . .
F3A F 1.255(2) 0.0962(11) 0.4820(5) 0.083(3) Uani 1 1 d . . . . .
F4A F 1.5533(18) 0.0827(10) 0.6012(5) 0.077(3) Uani 1 1 d . . . . .
F5A F 0.5650(19) 0.3818(11) 0.4466(5) 0.081(3) Uani 1 1 d . . . . .
F6A F 0.2796(18) 0.4094(12) 0.3269(6) 0.081(3) Uani 1 1 d . . . . .
F7A F 0.6132(16) 0.1357(11) 0.1727(5) 0.074(2) Uani 1 1 d . . . . .
F8A F 0.8985(18) 0.1007(11) 0.2922(5) 0.079(3) Uani 1 1 d . . . . .
C1A C 1.416(2) 0.2340(14) 0.6776(6) 0.047(2) Uani 1 1 d . . . . .
N1A N 0.925(2) 0.2763(14) 0.4908(7) 0.067(3) Uani 1 1 d . . . . .
C2A C 1.259(2) 0.3158(14) 0.6824(7) 0.050(3) Uani 1 1 d . . . . .
C3A C 1.101(2) 0.3259(15) 0.6194(7) 0.052(3) Uani 1 1 d . . . . .
C4A C 1.094(2) 0.2541(15) 0.5495(7) 0.052(3) Uani 1 1 d . . . . .
C5A C 1.253(3) 0.1693(14) 0.5462(7) 0.052(3) Uani 1 1 d . . . . .
C6A C 1.410(2) 0.1629(14) 0.6089(7) 0.049(3) Uani 1 1 d . . . . .
C7A C 0.746(2) 0.2396(16) 0.3739(8) 0.057(3) Uani 1 1 d . . . . .
C8A C 0.581(2) 0.3179(15) 0.3806(7) 0.054(3) Uani 1 1 d . . . . .
C9A C 0.432(2) 0.3352(17) 0.3181(7) 0.057(3) Uani 1 1 d . . . . .
C10A C 0.438(2) 0.2748(14) 0.2474(7) 0.048(3) Uani 1 1 d . . . . .
C11A C 0.601(2) 0.1960(15) 0.2403(7) 0.051(3) Uani 1 1 d . . . . .
C12A C 0.744(2) 0.1804(15) 0.3021(8) 0.055(3) Uani 1 1 d . . . . .
C1B C 0.169(3) 0.297(2) -0.0773(8) 0.077(4) Uani 1 1 d . . . . .
H1B H 0.302681 0.323299 -0.100697 0.092 Uiso 1 1 calc R U . . .
C2B C 0.052(4) 0.159(2) -0.0801(9) 0.082(4) Uani 1 1 d . . . . .
H2B H 0.112706 0.093272 -0.104031 0.098 Uiso 1 1 calc R U . . .
C3B C -0.158(4) 0.108(2) -0.0493(9) 0.089(4) Uani 1 1 d . . . . .
H3B H -0.237023 0.011640 -0.053933 0.107 Uiso 1 1 calc R U . . .
C4B C -0.237(3) 0.208(2) -0.0120(9) 0.077(4) Uani 1 1 d . . . . .
H4B H -0.372858 0.177678 0.010275 0.092 Uiso 1 1 calc R U . . .
C5B C -0.124(2) 0.3522(18) -0.0060(7) 0.059(3) Uani 1 1 d . . . . .
C6B C -0.201(3) 0.4553(19) 0.0325(7) 0.063(3) Uani 1 1 d . . . . .
H6B H -0.335752 0.425516 0.055254 0.076 Uiso 1 1 calc R U . . .
C7B C -0.089(2) 0.5990(18) 0.0388(7) 0.060(3) Uani 1 1 d . . . . .

loop_
_atom_site_aniso_label
_atom_site_aniso_U_11
_atom_site_aniso_U_22
_atom_site_aniso_U_33
_atom_site_aniso_U_23
_atom_site_aniso_U_13
_atom_site_aniso_U_12
I1A 0.0716(7) 0.0986(9) 0.0454(6) 0.0102(5) -0.0188(4) 0.0229(6)
N2A 0.075(8) 0.093(9) 0.044(5) 0.000(5) -0.005(5) 0.028(7)
I2A 0.0570(6) 0.1094(9) 0.0455(6) 0.0207(5) -0.0110(4) 0.0204(5)
F1A 0.071(5) 0.098(6) 0.044(4) -0.011(4) 0.001(4) 0.028(5)
F2A 0.073(6) 0.098(7) 0.069(5) -0.002(5) 0.002(4) 0.048(5)
F3A 0.106(7) 0.098(7) 0.043(4) -0.020(4) -0.008(4) 0.043(6)
F4A 0.088(6) 0.088(6) 0.063(5) -0.003(4) -0.003(4) 0.049(5)
F5A 0.101(7) 0.105(7) 0.036(4) -0.006(4) -0.003(4) 0.037(6)
F6A 0.079(6) 0.103(7) 0.071(6) 0.005(5) 0.006(5) 0.046(5)
F7A 0.067(5) 0.106(7) 0.046(4) -0.008(4) 0.003(4) 0.025(5)
F8A 0.079(6) 0.101(7) 0.060(5) 0.005(5) -0.003(4) 0.040(5)
C1A 0.050(6) 0.057(7) 0.028(4) 0.007(4) -0.005(4) 0.009(5)
N1A 0.073(8) 0.079(8) 0.048(5) 0.000(5) -0.006(5) 0.028(7)
C2A 0.051(6) 0.059(7) 0.035(5) 0.003(4) 0.003(4) 0.010(5)
C3A 0.053(7) 0.060(7) 0.044(5) 0.002(5) 0.002(5) 0.020(5)
C4A 0.048(6) 0.064(8) 0.039(5) 0.003(5) -0.004(4) 0.012(5)
C5A 0.060(7) 0.050(7) 0.040(5) -0.004(5) -0.002(5) 0.010(5)
C6A 0.052(6) 0.053(7) 0.040(5) 0.003(5) -0.001(4) 0.014(5)
C7A 0.052(7) 0.063(8) 0.047(5) 0.007(5) -0.002(5) 0.007(5)
C8A 0.057(7) 0.067(8) 0.032(5) 0.003(5) 0.000(5) 0.011(5)
C9A 0.050(7) 0.078(9) 0.041(5) 0.004(5) 0.004(5) 0.017(6)
C10A 0.048(6) 0.063(7) 0.032(5) 0.014(5) 0.001(4) 0.011(5)
C11A 0.041(6) 0.061(7) 0.041(5) 0.002(5) 0.000(4) 0.004(5)
C12A 0.047(6) 0.064(8) 0.047(5) 0.008(5) -0.003(5) 0.010(5)
C1B 0.089(11) 0.110(10) 0.039(7) 0.012(8) 0.000(7) 0.045(8)
C2B 0.103(11) 0.100(9) 0.044(8) 0.002(7) -0.024(7) 0.053(8)
C3B 0.104(11) 0.106(10) 0.045(8) 0.011(7) -0.028(7) 0.027(9)
C4B 0.069(9) 0.099(8) 0.050(8) 0.021(7) -0.015(6) 0.011(7)
C5B 0.047(7) 0.100(7) 0.027(5) 0.017(5) -0.009(5) 0.020(6)
C6B 0.046(7) 0.107(8) 0.032(6) 0.013(6) -0.002(5) 0.017(6)
C7B 0.051(7) 0.102(8) 0.026(5) 0.007(6) -0.013(5) 0.028(6)

loop_
_atom_type_symbol
_atom_type_description
_atom_type_scat_dispersion_real
_atom_type_scat_dispersion_imag
_atom_type_scat_source
C C 0.0181 0.0091 'International Tables Vol C Tables 4.2.6.8 and 6.1.1.4'
H H 0.0000 0.0000 'International Tables Vol C Tables 4.2.6.8 and 6.1.1.4'
F F 0.0727 0.0534 'International Tables Vol C Tables 4.2.6.8 and 6.1.1.4'
I I -0.3257 6.8362 'International Tables Vol C Tables 4.2.6.8 and 6.1.1.4'
N N 0.0311 0.0180 'International Tables Vol C Tables 4.2.6.8 and 6.1.1.4'

loop_
_geom_angle_atom_site_label_1
_geom_angle_atom_site_label_2
_geom_angle_atom_site_label_3
_geom_angle
_geom_angle_site_symmetry_1
_geom_angle_site_symmetry_3
_geom_angle_publ_flag
N1A N2A C7A 115.3(14) . . ?
C2A C1A I1A 120.1(9) . . ?
C6A C1A I1A 122.4(10) . . ?
C6A C1A C2A 117.5(11) . . ?
N2A N1A C4A 115.9(14) . . ?
F1A C2A C1A 121.1(11) . . ?
F1A C2A C3A 117.5(12) . . ?
C1A C2A C3A 121.4(11) . . ?
F2A C3A C2A 119.2(12) . . ?
F2A C3A C4A 119.6(12) . . ?
C4A C3A C2A 121.3(13) . . ?
C3A C4A N1A 114.4(13) . . ?
C3A C4A C5A 116.3(11) . . ?
C5A C4A N1A 129.2(12) . . ?
F3A C5A C4A 120.0(12) . . ?
F3A C5A C6A 118.8(13) . . ?
C6A C5A C4A 121.2(12) . . ?
F4A C6A C1A 120.1(11) . . ?
F4A C6A C5A 117.7(12) . . ?
C1A C6A C5A 122.2(13) . . ?
C8A C7A N2A 127.8(13) . . ?
C12A C7A N2A 116.6(14) . . ?
C12A C7A C8A 115.6(12) . . ?
F5A C8A C7A 121.8(12) . . ?
F5A C8A C9A 116.9(13) . . ?
C9A C8A C7A 121.2(12) . . ?
F6A C9A C8A 119.3(13) . . ?
F6A C9A C10A 119.7(12) . . ?
C10A C9A C8A 120.9(14) . . ?
C9A C10A I2A 121.3(10) . . ?
C9A C10A C11A 118.2(12) . . ?
C11A C10A I2A 120.5(9) . . ?
F7A C11A C10A 120.1(11) . . ?
F7A C11A C12A 120.0(13) . . ?
C12A C11A C10A 119.8(12) . . ?
F8A C12A C7A 118.3(12) . . ?
C11A C12A F8A 117.5(13) . . ?
C11A C12A C7A 124.2(14) . . ?
C2B C1B H1B 119.9 . . ?
C2B C1B C7B 120.1(18) . 2_565 ?
C7B C1B H1B 119.9 2_565 . ?
C1B C2B H2B 117.7 . . ?
C1B C2B C3B 124.5(19) . . ?
C3B C2B H2B 117.7 . . ?
C2B C3B H3B 122.0 . . ?
C4B C3B C2B 116(2) . . ?
C4B C3B H3B 122.0 . . ?
C3B C4B H4B 118.6 . . ?
C3B C4B C5B 122.8(19) . . ?
C5B C4B H4B 118.6 . . ?
C4B C5B C6B 123.5(15) . . ?
C4B C5B C7B 119.6(16) . 2_565 ?
C6B C5B C7B 116.9(15) . 2_565 ?
C5B C6B H6B 118.1 . . ?
C7B C6B C5B 123.9(14) . . ?
C7B C6B H6B 118.1 . . ?
C1B C7B C5B 116.9(16) 2_565 2_565 ?
C6B C7B C1B 123.8(15) . 2_565 ?
C6B C7B C5B 119.3(14) . 2_565 ?

loop_
_geom_bond_atom_site_label_1
_geom_bond_atom_site_label_2
_geom_bond_distance
_geom_bond_site_symmetry_2
_geom_bond_publ_flag
I1A C1A 2.057(11) . ?
N2A N1A 1.167(18) . ?
N2A C7A 1.415(19) . ?
I2A C10A 2.076(12) . ?
F1A C2A 1.331(15) . ?
F2A C3A 1.312(16) . ?
F3A C5A 1.320(15) . ?
F4A C6A 1.321(16) . ?
F5A C8A 1.330(15) . ?
F6A C9A 1.321(17) . ?
F7A C11A 1.333(15) . ?
F8A C12A 1.375(17) . ?
C1A C2A 1.390(19) . ?
C1A C6A 1.368(17) . ?
N1A C4A 1.426(17) . ?
C2A C3A 1.398(18) . ?
C3A C4A 1.389(18) . ?
C4A C5A 1.42(2) . ?
C5A C6A 1.378(18) . ?
C7A C8A 1.41(2) . ?
C7A C12A 1.38(2) . ?
C8A C9A 1.383(19) . ?
C9A C10A 1.376(18) . ?
C10A C11A 1.401(19) . ?
C11A C12A 1.350(18) . ?
C1B H1B 0.9300 . ?
C1B C2B 1.34(3) . ?
C1B C7B 1.42(2) 2_565 ?
C2B H2B 0.9300 . ?
C2B C3B 1.41(3) . ?
C3B H3B 0.9300 . ?
C3B C4B 1.37(3) . ?
C4B H4B 0.9300 . ?
C4B C5B 1.39(2) . ?
C5B C6B 1.40(2) . ?
C5B C7B 1.44(2) 2_565 ?
C6B H6B 0.9300 . ?
C6B C7B 1.38(2) . ?

loop_
_geom_torsion_atom_site_label_1
_geom_torsion_atom_site_label_2
_geom_torsion_atom_site_label_3
_geom_torsion_atom_site_label_4
_geom_torsion
_geom_torsion_site_symmetry_1
_geom_torsion_site_symmetry_2
_geom_torsion_site_symmetry_3
_geom_torsion_site_symmetry_4
_geom_torsion_publ_flag
I1A C1A C2A F1A 1.8(18) . . . . ?
I1A C1A C2A C3A -179.5(10) . . . . ?
I1A C1A C6A F4A -0.3(18) . . . . ?
I1A C1A C6A C5A 178.5(10) . . . . ?
N2A N1A C4A C3A -178.2(15) . . . . ?
N2A N1A C4A C5A 1(2) . . . . ?
N2A C7A C8A F5A 1(2) . . . . ?
N2A C7A C8A C9A 178.9(15) . . . . ?
N2A C7A C12A F8A 1(2) . . . . ?
N2A C7A C12A C11A -178.8(14) . . . . ?
I2A C10A C11A F7A -1.5(17) . . . . ?
I2A C10A C11A C12A 178.9(10) . . . . ?
F1A C2A C3A F2A 0(2) . . . . ?
F1A C2A C3A C4A 178.9(13) . . . . ?
F2A C3A C4A N1A 0(2) . . . . ?
F2A C3A C4A C5A -179.8(13) . . . . ?
F3A C5A C6A F4A 0(2) . . . . ?
F3A C5A C6A C1A -179.1(13) . . . . ?
F5A C8A C9A F6A -2(2) . . . . ?
F5A C8A C9A C10A 179.0(13) . . . . ?
F6A C9A C10A I2A 2.0(19) . . . . ?
F6A C9A C10A C11A -179.5(13) . . . . ?
F7A C11A C12A F8A 0(2) . . . . ?
F7A C11A C12A C7A 179.4(13) . . . . ?
C1A C2A C3A F2A -179.2(13) . . . . ?
C1A C2A C3A C4A 0(2) . . . . ?
N1A N2A C7A C8A -7(2) . . . . ?
N1A N2A C7A C12A 173.2(15) . . . . ?
N1A C4A C5A F3A -1(2) . . . . ?
N1A C4A C5A C6A 178.5(14) . . . . ?
C2A C1A C6A F4A -179.5(12) . . . . ?
C2A C1A C6A C5A -1(2) . . . . ?
C2A C3A C4A N1A -179.4(13) . . . . ?
C2A C3A C4A C5A 1(2) . . . . ?
C3A C4A C5A F3A 179.0(13) . . . . ?
C3A C4A C5A C6A -2(2) . . . . ?
C4A C5A C6A F4A -179.4(13) . . . . ?
C4A C5A C6A C1A 2(2) . . . . ?
C6A C1A C2A F1A -179.0(12) . . . . ?
C6A C1A C2A C3A 0(2) . . . . ?
C7A N2A N1A C4A -178.9(12) . . . . ?
C7A C8A C9A F6A 180.0(13) . . . . ?
C7A C8A C9A C10A 1(2) . . . . ?
C8A C7A C12A F8A -178.9(12) . . . . ?
C8A C7A C12A C11A 1(2) . . . . ?
C8A C9A C10A I2A -178.8(11) . . . . ?
C8A C9A C10A C11A 0(2) . . . . ?
C9A C10A C11A F7A -180.0(13) . . . . ?
C9A C10A C11A C12A 0(2) . . . . ?
C10A C11A C12A F8A 179.3(12) . . . . ?
C10A C11A C12A C7A -1(2) . . . . ?
C12A C7A C8A F5A -179.3(13) . . . . ?
C12A C7A C8A C9A -1(2) . . . . ?
C1B C2B C3B C4B -2(2) . . . . ?
C2B C3B C4B C5B 2(2) . . . . ?
C3B C4B C5B C6B -179.3(14) . . . . ?
C3B C4B C5B C7B -1(2) . . . 2_565 ?
C4B C5B C6B C7B 179.9(12) . . . . ?
C5B C6B C7B C1B 179.5(12) . . . 2_565 ?
C5B C6B C7B C5B -2(2) . . . 2_565 ?
C7B C1B C2B C3B 3(2) 2_565 . . . ?
C7B C5B C6B C7B 1.8(19) 2_565 . . . ?
